data_4031610
loop_
_publ_author_name
'Olenev, A.V.'
'Baranov, A.I.'
'Shevelkov, A.V.'
'Popovkin, B.A.'

_publ_section_title
;
 A New Family of Supramolecular Complexes with the 3D Cationic Hg/Z
 Frameworks and SnX3- Guest Anions (Z = P, As, Sb; X = Cl, Br, I): Crystal
 Structures and Host-Guest Interactions.
;
_journal_name_full 'European Journal of Inorganic Chemistry'
_journal_page_first 547
_journal_page_last 553
_journal_volume 2002
_journal_year 2002
_chemical_formula_sum 'Hg6.16 I6 Sb4 Sn'
_chemical_name_systematic 'Hg6.16 Sn Sb4 I6'
_space_group_IT_number 198
_symmetry_space_group_name_Hall 'P 2ac 2ab 3'
_symmetry_space_group_name_H-M 'P 21 3'
_cell_angle_alpha 90
_cell_angle_beta 90
_cell_angle_gamma 90
_cell_formula_units_Z 4
_cell_length_a 13.285
_cell_length_b 13.285
_cell_length_c 13.285
_cell_volume 2344.686
_citation_journal_id_ASTM EJICFO
_cod_data_source_file Olenev_EJICFO_2002_209.cif
_cod_data_source_block Hg6.16I6Sb4Sn1
_cod_original_formula_sum 'Hg6.16 I6 Sb4 Sn1'
_cod_database_code 4031610

loop_
_symmetry_equiv_pos_as_xyz
x,y,z
-x+1/2,-y,z+1/2
x+1/2,-y+1/2,-z
-x,y+1/2,-z+1/2
z,x,y
-z+1/2,-x,y+1/2
z+1/2,-x+1/2,-y
-z,x+1/2,-y+1/2
y,z,x
y+1/2,-z+1/2,-x
-y,z+1/2,-x+1/2
-y+1/2,-z,x+1/2

loop_
_atom_site_label
_atom_site_type_symbol
_atom_site_fract_x
_atom_site_fract_y
_atom_site_fract_z
_atom_site_occupancy
_atom_site_U_iso_or_equiv
Sb1 Sb-2 0.6994 0.6994 0.6994 1 0.0
Hg3 Hg+2 0.463 0.963 0.537 0.155 0.0
I1 I-1 0.0531 0.0186 0.789 1 0.0
Hg2 Hg+2 0.2688 0.77568 0.48819 1 0.0
Sb3 Sb-2 0.2986 0.2986 0.2986 1 0.0
Sb2 Sb-2 0.1771 0.1771 0.1771 1 0.0
Sn1 Sn+2 0.4736 0.4736 0.4736 1 0.0
Sb4 Sb-2 0.8195 0.8195 0.8195 1 0.0
I2 I-1 0.0088 0.8051 0.5498 1 0.0
Hg1 Hg+2 0.0135 0.7764 0.7892 1 0.0
